data_2106181
loop_
_publ_author_name
'Brandon, J.K.'
'Pearson, W.B.'
'Stokhuyzen, R.'
'Riley, P.W.'
'Chieh, C.'

_publ_section_title
;
 gamma-brasses with R-cells
;
_journal_name_full 'Acta Crystallographica B (24,1968-38,1982)'
_journal_page_first 1088
_journal_page_last 1095
_journal_volume 33
_journal_year 1977
_chemical_formula_sum 'Al8 V5'
_chemical_name_systematic 'V5 Al8'
_space_group_IT_number 217
_symmetry_space_group_name_Hall 'I -4 2 3'
_symmetry_space_group_name_H-M 'I -4 3 m'
_cell_angle_alpha 90
_cell_angle_beta 90
_cell_angle_gamma 90
_cell_formula_units_Z 4
_cell_length_a 9.234
_cell_length_b 9.234
_cell_length_c 9.234
_cell_volume 787.353
_citation_journal_id_ASTM ACBCAR
_cod_data_source_file Brandon_ACBCAR_1977_43.cif
_cod_data_source_block Al8V5
_cod_original_cell_volume 787.3533
_cod_database_code 2106181

loop_
_symmetry_equiv_pos_as_xyz
x,y,z
y,-x,-z
-x,-y,z
-y,x,-z
x,-y,-z
-y,-x,z
-x,y,-z
y,x,z
z,x,y
x,-z,-y
-z,-x,y
-x,z,-y
z,-x,-y
-x,-z,y
-z,x,-y
x,z,y
y,z,x
y,-z,-x
-z,-y,x
-y,z,-x
z,y,x
-y,-z,x
-z,y,-x
z,-y,-x
x+1/2,y+1/2,z+1/2
y+1/2,-x+1/2,-z+1/2
-x+1/2,-y+1/2,z+1/2
-y+1/2,x+1/2,-z+1/2
x+1/2,-y+1/2,-z+1/2
-y+1/2,-x+1/2,z+1/2
-x+1/2,y+1/2,-z+1/2
y+1/2,x+1/2,z+1/2
z+1/2,x+1/2,y+1/2
x+1/2,-z+1/2,-y+1/2
-z+1/2,-x+1/2,y+1/2
-x+1/2,z+1/2,-y+1/2
z+1/2,-x+1/2,-y+1/2
-x+1/2,-z+1/2,y+1/2
-z+1/2,x+1/2,-y+1/2
x+1/2,z+1/2,y+1/2
y+1/2,z+1/2,x+1/2
y+1/2,-z+1/2,-x+1/2
-z+1/2,-y+1/2,x+1/2
-y+1/2,z+1/2,-x+1/2
z+1/2,y+1/2,x+1/2
-y+1/2,-z+1/2,x+1/2
-z+1/2,y+1/2,-x+1/2
z+1/2,-y+1/2,-x+1/2

loop_
_atom_site_label
_atom_site_type_symbol
_atom_site_fract_x
_atom_site_fract_y
_atom_site_fract_z
_atom_site_occupancy
_atom_site_U_iso_or_equiv
V3 V 0 0 0.3522 0.6667 0.0
Al3 Al 0.3087 0.3087 0.0394 1 0.0
Al1 Al 0.1062 0.1062 0.1062 0.5 0.0
Al2 Al 0 0 0.3522 0.3333 0.0
V2 V 0.83 0.83 0.83 1 0.0
V1 V 0.1062 0.1062 0.1062 0.5 0.0
